data_1518202
loop_
_publ_author_name
'Chang, Tsing-Lien'
'Zhao, Ming'
'Hu, Ning-Hai'
'Jin, Zhong-Sheng'

_publ_section_title
;
 The crystal structure of 18-crown-6 complexes of hydrated lithium
 chloride and bromide
;
_journal_name_full 'Revue de Chimie Minerale'
_journal_page_first 382
_journal_page_last 390
_journal_volume 24
_journal_year 1987
_chemical_formula_sum 'C12 H34 Br2 Li2 O11'
_chemical_formula_weight 528.1
_space_group_IT_number 9
_symmetry_cell_setting monoclinic
_symmetry_Int_Tables_number 9
_symmetry_space_group_name_Hall 'C -2yc'
_symmetry_space_group_name_H-M 'C 1 c 1'
_cell_angle_alpha 90
_cell_angle_beta 126.74(1)
_cell_angle_gamma 90
_cell_formula_units_Z 4
_cell_length_a 18.121(5)
_cell_length_b 9.745(2)
_cell_length_c 16.140(3)
_cell_volume 2284.0(9)
_diffrn_ambient_temperature 173
_diffrn_radiation_probe x-ray
_diffrn_radiation_type MoK\a
_diffrn_radiation_wavelength 0.71069
_exptl_absorpt_coefficient_mu 3.59
_exptl_crystal_density_diffrn 1.54
_refine_ls_number_reflns 2911
_refine_ls_R_factor_gt 0.057
_refine_ls_wR_factor_gt 0.062
_cod_data_source_file RCM-1987-24-382-390-2.cif
_cod_data_source_block 18-crown-6-II
_cod_original_cell_volume 2283.9
_cod_original_sg_symbol_H-M 'C c'
_cod_database_code 1518202

loop_
_symmetry_equiv_pos_site_id
_symmetry_equiv_pos_as_xyz
1 x,y,z
2 x,-y,1/2+z
3 1/2+x,1/2+y,z
4 1/2+x,1/2-y,1/2+z

loop_
_atom_site_label
_atom_site_type_symbol
_atom_site_thermal_displace_type
_atom_site_fract_x
_atom_site_fract_y
_atom_site_fract_z
_atom_site_occupancy
_atom_site_U_iso_or_equiv
O1 O Uiso 0.7581(5) 0.8785(9) 0.4578(6) 1.000 0.031(4)
O2 O Uiso 0.6991(6) 0.6143(9) 0.3841(6) 1.000 0.038(5)
O3 O Uiso 0.7305(6) 0.4392(9) 0.5296(7) 1.000 0.040(5)
O4 O Uiso 0.8409(7) 0.5094(10) 0.7391(7) 1.000 0.042(5)
O5 O Uiso 0.8571(6) 0.7972(9) 0.7901(7) 1.000 0.040(5)
O6 O Uiso 0.8164(6) 1.0034(9) 0.6343(7) 1.000 0.034(5)
C1 C Uiso 0.7105(12) 0.8432(16) 0.3484(11) 1.000 0.051(9)
C2 C Uiso 0.6477(11) 0.7308(16) 0.3183(11) 1.000 0.050(8)
C3 C Uiso 0.6482(10) 0.4911(16) 0.3536(12) 1.000 0.051(9)
C4 C Uiso 0.7067(12) 0.3870(17) 0.4357(13) 1.000 0.059(10)
C5 C Uiso 0.7748(10) 0.3394(14) 0.6088(12) 1.000 0.041(9)
C6 C Uiso 0.7858(10) 0.3893(13) 0.7033(11) 1.000 0.041(8)
C7 C Uiso 0.8479(11) 0.5615(18) 0.8218(11) 1.000 0.057(9)
C8 C Uiso 0.9054(12) 0.6844(14) 0.8602(12) 1.000 0.052(9)
C9 C Uiso 0.9159(11) 0.9082(15) 0.8095(11) 1.000 0.052(8)
C10 C Uiso 0.8622(10) 1.0280(14) 0.7411(9) 1.000 0.044(7)
C11 C Uiso 0.8764(9) 0.9912(14) 0.6055(12) 1.000 0.045(8)
C12 C Uiso 0.8198(9) 0.9904(15) 0.4904(12) 1.000 0.047(9)
Br1 Br Uiso 1.00000 0.77490(10) 0.50000 1.000 0.0370(10)
Br2 Br Uiso 1.02350(10) 0.33390(10) 0.68420(10) 1.000 0.0370(10)
OW O Uiso 0.5850(7) 0.4061(10) 0.0850(8) 1.000 0.050(6)
O7 O Uiso 0.7115(6) 0.7396(8) 0.5837(7) 1.000 0.033(5)
O8 O Uiso 0.9057(6) 0.6299(10) 0.6017(8) 1.000 0.048(6)
O9 O Uiso 0.6381(7) 1.0016(11) 0.6110(8) 1.000 0.048(6)
O10 O Uiso 0.5910(7) 0.0445(11) 0.4105(8) 1.000 0.048(6)
Li1 Li Uiso 0.7803(16) 0.639(2) 0.5464(16) 1.000 0.035(11)
Li2 Li Uiso 0.6839(15) 0.934(2) 0.5322(16) 1.000 0.040(11)

loop_
_atom_type_symbol
_atom_type_description
_atom_type_scat_dispersion_real
_atom_type_scat_dispersion_imag
_atom_type_scat_source
C C 0.0033 0.0016 ' International Tables Vol C Tables 4.2.6.8 and 6.1.1.4'
Br Br -0.2901 2.4595 ' International Tables Vol C Tables 4.2.6.8 and 6.1.1.4'
Li Li -0.0003 0.0001 ' International Tables Vol C Tables 4.2.6.8 and 6.1.1.4'
O O 0.0106 0.0060 ' International Tables Vol C Tables 4.2.6.8 and 6.1.1.4'

loop_
_geom_angle_atom_site_label_1
_geom_angle_atom_site_label_2
_geom_angle_atom_site_label_3
_geom_angle
_geom_angle_publ_flag
C1 O1 C12 113.1(12) yes
C2 O2 C3 114.3(12) yes
C4 O3 C5 111.7(11) yes
C6 O4 C7 109.7(14) yes
C8 O5 C9 112.7(13) yes
C10 O6 C11 114.0(13) yes
O1 C1 C2 111.2(14) yes
O2 C2 C1 108.5(14) yes
O2 C3 C4 107.4(14) yes
O3 C4 C3 108.0(14) yes
O3 C5 C6 110.8(12) yes
O4 C6 C5 108.4(14) yes
O4 C7 C8 110.3(17) yes
O5 C8 C7 110.4(14) yes
O5 C9 C10 111.2(15) yes
O6 C10 C9 114.5(12) yes
O6 C11 C12 108.5(14) yes
O1 C12 C11 105.6(13) yes

loop_
_geom_bond_atom_site_label_1
_geom_bond_atom_site_label_2
_geom_bond_distance
_geom_bond_publ_flag
O1 C1 1.469(17) yes
O1 C12 1.419(19) yes
O2 C2 1.449(18) yes
O2 C3 1.411(19) yes
O3 C4 1.40(2) yes
O3 C5 1.413(17) yes
O4 C6 1.418(18) yes
O4 C7 1.36(2) yes
O5 C8 1.439(17) yes
O5 C9 1.42(2) yes
O6 C10 1.416(15) yes
O6 C11 1.42(2) yes
C1 C2 1.44(3) no
C3 C4 1.49(2) no
C5 C6 1.50(2) no
C7 C8 1.46(2) no
C9 C10 1.50(2) no
C11 C12 1.49(2) no

loop_
_geom_torsion_atom_site_label_1
_geom_torsion_atom_site_label_2
_geom_torsion_atom_site_label_3
_geom_torsion_atom_site_label_4
_geom_torsion
_geom_torsion_publ_flag
C12 O1 C1 C2 -179.1(15) no
C1 O1 C12 C11 -167.5(14) no
C3 O2 C2 C1 -171.6(15) no
C2 O2 C3 C4 -173.1(15) no
C5 O3 C4 C3 171.5(16) no
C4 O3 C5 C6 -170.8(16) no
C7 O4 C6 C5 176.7(14) no
C6 O4 C7 C8 179.3(14) no
C9 O5 C8 C7 -165.7(16) no
C8 O5 C9 C10 -175.2(14) no
C11 O6 C10 C9 -70.4(18) no
C10 O6 C11 C12 -170.2(11) no
O1 C1 C2 O2 -58(2) no
O2 C3 C4 O3 57(2) no
O3 C5 C6 O4 -60.9(19) no
O4 C7 C8 O5 73(2) no
O5 C9 C10 O6 -65(2) no
O6 C11 C12 O1 -57.8(14) no
